data_4343257
loop_
_publ_author_name
'Chantarojsiri, Teera'
'Sun, Yujie'
'Long, Jeffrey R.'
'Chang, Christopher J.'

_publ_section_title
;
 Water-Soluble Iron(IV)-Oxo Complexes Supported by Pentapyridine Ligands:
 Axial Ligand Effects on Hydrogen Atom and Oxygen Atom Transfer
 Reactivity.
;
_journal_issue 12
_journal_name_full 'Inorganic chemistry'
_journal_page_first 5879
_journal_page_last 5887
_journal_paper_doi 10.1021/acs.inorgchem.5b00658
_journal_volume 54
_journal_year 2015
_chemical_formula_sum 'C37 H34 F6 Fe N8 O6 S2'
_chemical_formula_weight 920.69
_chemical_name_common tc73
_space_group_crystal_system monoclinic
_space_group_IT_number 14
_space_group_name_Hall '-P 2yn'
_space_group_name_H-M_alt 'P 1 21/n 1'
_symmetry_space_group_name_Hall '-P 2yn'
_symmetry_space_group_name_H-M 'P 1 21/n 1'
_atom_sites_solution_hydrogens geom
_audit_creation_method SHELXL-2014/7
_cell_angle_alpha 90
_cell_angle_beta 90.8980(10)
_cell_angle_gamma 90
_cell_formula_units_Z 4
_cell_length_a 12.4770(10)
_cell_length_b 15.8020(10)
_cell_length_c 19.9400(10)
_cell_measurement_temperature 100(2)
_cell_volume 3930.9(4)
_computing_cell_refinement 'Bruker APEX2 v.2009.1'
_computing_data_collection 'Bruker APEX2 v.2009.1'
_computing_data_reduction 'Bruker APEX2 v.2009.1'
_computing_molecular_graphics ORTEP-32
_computing_publication_material WinGX
_computing_structure_refinement 'SHELXL-2014/7 (Sheldrick, 2014)'
_computing_structure_solution SHELXS-97
_diffrn_ambient_temperature 100(2)
_diffrn_detector_area_resol_mean 8.366
_diffrn_measured_fraction_theta_full 0.999
_diffrn_measured_fraction_theta_max 0.999
_diffrn_measurement_device_type 'Bruker APEX-I CCD'
_diffrn_measurement_method 'phi and omega scans'
_diffrn_radiation_type MoK\a
_diffrn_radiation_wavelength 0.71073
_diffrn_reflns_av_R_equivalents 0.0346
_diffrn_reflns_av_unetI/netI 0.0166
_diffrn_reflns_laue_measured_fraction_full 0.999
_diffrn_reflns_laue_measured_fraction_max 0.999
_diffrn_reflns_limit_h_max 15
_diffrn_reflns_limit_h_min -15
_diffrn_reflns_limit_k_max 19
_diffrn_reflns_limit_k_min -19
_diffrn_reflns_limit_l_max 24
_diffrn_reflns_limit_l_min -24
_diffrn_reflns_number 85415
_diffrn_reflns_point_group_measured_fraction_full 0.999
_diffrn_reflns_point_group_measured_fraction_max 0.999
_diffrn_reflns_theta_full 25.000
_diffrn_reflns_theta_max 25.355
_diffrn_reflns_theta_min 1.644
_diffrn_source 'fine-focus sealed tube'
_exptl_absorpt_coefficient_mu 0.576
_exptl_absorpt_correction_T_max 0.7452
_exptl_absorpt_correction_T_min 0.6655
_exptl_absorpt_correction_type multi-scan
_exptl_absorpt_process_details SADABS
_exptl_crystal_colour orange
_exptl_crystal_density_diffrn 1.556
_exptl_crystal_description plate
_exptl_crystal_F_000 1888
_exptl_crystal_size_max 0.400
_exptl_crystal_size_mid 0.220
_exptl_crystal_size_min 0.100
_refine_diff_density_max 0.508
_refine_diff_density_min -0.481
_refine_diff_density_rms 0.061
_refine_ls_extinction_method none
_refine_ls_goodness_of_fit_ref 1.054
_refine_ls_hydrogen_treatment constr
_refine_ls_matrix_type full
_refine_ls_number_parameters 544
_refine_ls_number_reflns 7182
_refine_ls_number_restraints 0
_refine_ls_restrained_S_all 1.054
_refine_ls_R_factor_all 0.0422
_refine_ls_R_factor_gt 0.0363
_refine_ls_shift/su_max 0.030
_refine_ls_shift/su_mean 0.000
_refine_ls_structure_factor_coef Fsqd
_refine_ls_weighting_details 'w=1/[\s^2^(Fo^2^)+(0.0421P)^2^+5.1835P] where P=(Fo^2^+2Fc^2^)/3'
_refine_ls_weighting_scheme calc
_refine_ls_wR_factor_gt 0.0895
_refine_ls_wR_factor_ref 0.0944
_reflns_Friedel_coverage 0.000
_reflns_number_gt 6334
_reflns_number_total 7182
_reflns_threshold_expression 'I > 2\s(I)'
_cod_data_source_file ic5b00658_si_003.cif
_cod_data_source_block shelx
_cod_depositor_comments 'Adding full bibliography for 4343251--4343257.cif.'
_cod_database_code 4343257
_shelx_shelxl_version_number 2014/7
_shelx_space_group_comment
;
The symmetry employed for this shelxl refinement is uniquely defined
by the following loop, which should always be used as a source of
symmetry information in preference to the above space-group names.
They are only intended as comments.
;
_shelx_estimated_absorpt_t_min 0.802
_shelx_estimated_absorpt_t_max 0.945

loop_
_space_group_symop_operation_xyz
'x, y, z'
'-x+1/2, y+1/2, -z+1/2'
'-x, -y, -z'
'x-1/2, -y-1/2, z-1/2'

loop_
_atom_site_label
_atom_site_type_symbol
_atom_site_fract_x
_atom_site_fract_y
_atom_site_fract_z
_atom_site_U_iso_or_equiv
_atom_site_adp_type
_atom_site_occupancy
_atom_site_site_symmetry_order
_atom_site_calc_flag
_atom_site_refinement_flags_posn
_atom_site_refinement_flags_adp
C1 C 0.48351(16) -0.00140(13) 0.11171(11) 0.0181(4) Uani 1 1 d . .
H1 H 0.4447 0.0416 0.1341 0.022 Uiso 1 1 calc R U
C2 C 0.42621(17) -0.06671(14) 0.08241(11) 0.0208(5) Uani 1 1 d . .
H2 H 0.3502 -0.0681 0.0845 0.025 Uiso 1 1 calc R U
C3 C 0.48160(18) -0.12999(14) 0.04998(11) 0.0213(5) Uani 1 1 d . .
H3 H 0.4446 -0.1757 0.0291 0.026 Uiso 1 1 calc R U
C4 C 0.59216(17) -0.12521(13) 0.04863(10) 0.0182(4) Uani 1 1 d . .
H4 H 0.6319 -0.1681 0.0268 0.022 Uiso 1 1 calc R U
C5 C 0.64530(16) -0.05781(12) 0.07918(10) 0.0137(4) Uani 1 1 d . .
C6 C 0.76840(16) -0.05185(12) 0.08026(10) 0.0144(4) Uani 1 1 d . .
C7 C 0.81646(17) -0.12635(13) 0.04157(11) 0.0188(4) Uani 1 1 d . .
H7A H 0.7957 -0.1796 0.0629 0.028 Uiso 1 1 calc R U
H7B H 0.7896 -0.1254 -0.0049 0.028 Uiso 1 1 calc R U
H7C H 0.8948 -0.1215 0.0420 0.028 Uiso 1 1 calc R U
C8 C 0.80651(16) -0.05333(12) 0.15380(10) 0.0149(4) Uani 1 1 d . .
C9 C 0.87877(17) -0.11323(13) 0.17815(11) 0.0188(4) Uani 1 1 d . .
H9 H 0.9100 -0.1527 0.1483 0.023 Uiso 1 1 calc R U
C10 C 0.90539(17) -0.11567(14) 0.24568(12) 0.0217(5) Uani 1 1 d . .
H10 H 0.9568 -0.1550 0.2625 0.026 Uiso 1 1 calc R U
C11 C 0.85564(17) -0.05973(13) 0.28797(11) 0.0197(4) Uani 1 1 d . .
H11 H 0.8696 -0.0613 0.3349 0.024 Uiso 1 1 calc R U
C12 C 0.78519(16) -0.00128(13) 0.26093(10) 0.0168(4) Uani 1 1 d . .
H12 H 0.7504 0.0365 0.2906 0.020 Uiso 1 1 calc R U
C13 C 0.79937(15) 0.03233(12) 0.04826(10) 0.0140(4) Uani 1 1 d . .
C14 C 0.85535(16) 0.03453(13) -0.01133(10) 0.0165(4) Uani 1 1 d . .
H14 H 0.8772 -0.0167 -0.0320 0.020 Uiso 1 1 calc R U
C15 C 0.87910(16) 0.11137(13) -0.04036(11) 0.0186(4) Uani 1 1 d . .
H15 H 0.9143 0.1138 -0.0822 0.022 Uiso 1 1 calc R U
C16 C 0.85072(16) 0.18485(13) -0.00745(10) 0.0175(4) Uani 1 1 d . .
H16 H 0.8684 0.2385 -0.0257 0.021 Uiso 1 1 calc R U
C17 C 0.79608(15) 0.17947(12) 0.05262(10) 0.0144(4) Uani 1 1 d . .
C18 C 0.77440(16) 0.19603(13) 0.26944(10) 0.0170(4) Uani 1 1 d . .
H18 H 0.7385 0.1564 0.2970 0.020 Uiso 1 1 calc R U
C19 C 0.84155(17) 0.25430(13) 0.29999(11) 0.0200(4) Uani 1 1 d . .
H19 H 0.8529 0.2537 0.3472 0.024 Uiso 1 1 calc R U
C20 C 0.89191(17) 0.31347(13) 0.26043(11) 0.0202(4) Uani 1 1 d . .
H20 H 0.9414 0.3527 0.2795 0.024 Uiso 1 1 calc R U
C21 C 0.86851(16) 0.31432(13) 0.19240(11) 0.0183(4) Uani 1 1 d . .
H21 H 0.8995 0.3562 0.1646 0.022 Uiso 1 1 calc R U
C22 C 0.79982(15) 0.25402(12) 0.16453(10) 0.0141(4) Uani 1 1 d . .
C23 C 0.76208(16) 0.25876(12) 0.09050(10) 0.0146(4) Uani 1 1 d . .
C24 C 0.80788(17) 0.33817(13) 0.05725(11) 0.0186(4) Uani 1 1 d . .
H24A H 0.7854 0.3885 0.0821 0.028 Uiso 1 1 calc R U
H24B H 0.8863 0.3349 0.0575 0.028 Uiso 1 1 calc R U
H24C H 0.7812 0.3419 0.0109 0.028 Uiso 1 1 calc R U
C25 C 0.63884(16) 0.26213(12) 0.09061(10) 0.0144(4) Uani 1 1 d . .
C26 C 0.58308(17) 0.32992(13) 0.06260(10) 0.0174(4) Uani 1 1 d . .
H26 H 0.6209 0.3743 0.0413 0.021 Uiso 1 1 calc R U
C27 C 0.47230(17) 0.33260(13) 0.06583(11) 0.0205(5) Uani 1 1 d . .
H27 H 0.4330 0.3773 0.0452 0.025 Uiso 1 1 calc R U
C28 C 0.42029(17) 0.26862(13) 0.09975(11) 0.0205(5) Uani 1 1 d . .
H28 H 0.3446 0.2696 0.1043 0.025 Uiso 1 1 calc R U
C29 C 0.48029(16) 0.20346(13) 0.12682(11) 0.0172(4) Uani 1 1 d . .
H29 H 0.4442 0.1607 0.1512 0.021 Uiso 1 1 calc R U
C100 C 0.52105(17) 0.07628(14) 0.27666(11) 0.0206(5) Uani 1 1 d . .
C101 C 0.44972(19) 0.05734(18) 0.33189(12) 0.0315(6) Uani 1 1 d . .
H10A H 0.4713 0.0905 0.3714 0.047 Uiso 1 1 calc R U
H10B H 0.4540 -0.0031 0.3426 0.047 Uiso 1 1 calc R U
H10C H 0.3759 0.0718 0.3188 0.047 Uiso 1 1 calc R U
C200 C 0.6533(3) 0.0936(2) 0.51829(15) 0.0529(9) Uani 1 1 d . .
C201 C 1.07063(19) 0.13181(16) 0.16678(12) 0.0288(5) Uani 1 1 d . .
C202 C 1.1199(2) 0.14077(18) 0.38788(13) 0.0348(6) Uani 1 1 d . .
C203 C 1.0703(3) 0.0599(2) 0.37492(17) 0.0603(10) Uani 1 1 d . .
H20D H 1.0990 0.0180 0.4066 0.090 Uiso 1 1 calc R U
H20E H 1.0857 0.0421 0.3290 0.090 Uiso 1 1 calc R U
H20F H 0.9927 0.0648 0.3803 0.090 Uiso 1 1 calc R U
C204 C 0.3437(3) 0.28022(19) 0.30056(15) 0.0431(7) Uani 1 1 d . .
C205 C 0.2465(3) 0.3126(2) 0.26853(17) 0.0533(8) Uani 1 1 d . .
H20A H 0.1837 0.2883 0.2903 0.080 Uiso 1 1 calc R U
H20B H 0.2456 0.2971 0.2210 0.080 Uiso 1 1 calc R U
H20C H 0.2447 0.3744 0.2727 0.080 Uiso 1 1 calc R U
N1 N 0.59152(13) 0.00501(10) 0.11046(8) 0.0135(3) Uani 1 1 d . .
N2 N 0.76289(13) 0.00526(10) 0.19480(8) 0.0135(3) Uani 1 1 d . .
N3 N 0.76763(13) 0.10412(10) 0.07945(8) 0.0122(3) Uani 1 1 d . .
N4 N 0.75690(13) 0.19218(10) 0.20251(8) 0.0138(3) Uani 1 1 d . .
N5 N 0.58778(13) 0.19717(10) 0.12051(8) 0.0135(3) Uani 1 1 d . .
N6 N 0.57731(14) 0.08870(10) 0.23277(9) 0.0159(4) Uani 1 1 d . .
N100 N 1.1589(2) 0.20384(17) 0.40007(13) 0.0481(6) Uani 1 1 d . .
N101 N 0.4203(2) 0.25587(17) 0.32554(15) 0.0528(7) Uani 1 1 d . .
O1 O 0.82497(15) 0.02604(10) 0.47513(10) 0.0400(5) Uani 1 1 d . .
O2 O 0.79030(14) 0.17183(10) 0.44677(9) 0.0295(4) Uani 1 1 d . .
O3 O 0.68376(13) 0.05941(11) 0.39503(8) 0.0283(4) Uani 1 1 d . .
O4 O 1.15985(17) -0.01135(12) 0.18298(11) 0.0474(5) Uani 1 1 d . .
O5 O 1.23238(18) 0.10741(14) 0.24512(11) 0.0509(6) Uani 1 1 d . .
O6 O 1.25815(14) 0.09685(14) 0.12573(10) 0.0442(5) Uani 1 1 d . .
F1 F 0.6061(2) 0.01962(18) 0.52760(9) 0.0999(11) Uani 1 1 d . .
F2 F 0.70096(17) 0.11541(16) 0.57638(9) 0.0785(8) Uani 1 1 d . .
F3 F 0.57738(16) 0.1496(2) 0.50444(14) 0.1065(11) Uani 1 1 d . .
F4 F 1.00240(14) 0.12336(13) 0.21635(9) 0.0577(5) Uani 1 1 d . .
F5 F 1.08750(15) 0.21471(10) 0.15903(11) 0.0571(5) Uani 1 1 d . .
F6 F 1.02119(12) 0.10620(11) 0.11097(8) 0.0470(4) Uani 1 1 d . .
S1 S 0.74874(4) 0.08745(3) 0.45121(3) 0.01701(12) Uani 1 1 d . .
S2 S 1.19521(4) 0.07439(4) 0.18274(3) 0.02296(13) Uani 1 1 d . .
Fe1 Fe 0.67279(2) 0.09907(2) 0.15737(2) 0.01147(9) Uani 1 1 d . .

loop_
_atom_site_aniso_label
_atom_site_aniso_U_11
_atom_site_aniso_U_22
_atom_site_aniso_U_33
_atom_site_aniso_U_23
_atom_site_aniso_U_13
_atom_site_aniso_U_12
C1 0.0155(10) 0.0166(10) 0.0222(11) 0.0014(8) -0.0002(8) 0.0010(8)
C2 0.0161(10) 0.0214(11) 0.0248(12) 0.0040(9) -0.0049(9) -0.0033(8)
C3 0.0248(11) 0.0184(10) 0.0205(11) -0.0005(8) -0.0070(9) -0.0064(9)
C4 0.0234(11) 0.0150(10) 0.0161(10) -0.0011(8) -0.0026(8) -0.0005(8)
C5 0.0162(10) 0.0127(9) 0.0121(10) 0.0032(7) -0.0011(8) -0.0002(8)
C6 0.0147(10) 0.0122(9) 0.0161(10) 0.0010(8) -0.0001(8) 0.0010(8)
C7 0.0199(11) 0.0152(10) 0.0214(11) -0.0010(8) 0.0029(9) 0.0017(8)
C8 0.0134(9) 0.0133(10) 0.0179(10) 0.0015(8) -0.0006(8) -0.0026(7)
C9 0.0162(10) 0.0166(10) 0.0234(11) 0.0014(8) 0.0009(8) 0.0016(8)
C10 0.0183(11) 0.0191(11) 0.0274(12) 0.0090(9) -0.0039(9) 0.0032(8)
C11 0.0195(10) 0.0205(11) 0.0190(11) 0.0058(8) -0.0051(9) -0.0039(8)
C12 0.0187(10) 0.0149(10) 0.0166(10) 0.0010(8) -0.0023(8) -0.0031(8)
C13 0.0115(9) 0.0146(10) 0.0160(10) -0.0009(8) -0.0031(8) 0.0004(7)
C14 0.0155(10) 0.0169(10) 0.0171(11) -0.0035(8) 0.0001(8) 0.0013(8)
C15 0.0160(10) 0.0248(11) 0.0150(10) 0.0007(8) 0.0014(8) 0.0001(8)
C16 0.0170(10) 0.0169(10) 0.0185(11) 0.0042(8) -0.0009(8) -0.0015(8)
C17 0.0129(9) 0.0145(10) 0.0157(10) 0.0013(8) -0.0027(8) 0.0003(7)
C18 0.0184(10) 0.0144(10) 0.0182(11) -0.0020(8) -0.0013(8) 0.0021(8)
C19 0.0234(11) 0.0191(11) 0.0173(11) -0.0048(8) -0.0037(9) 0.0032(9)
C20 0.0175(10) 0.0170(10) 0.0259(12) -0.0065(9) -0.0039(9) -0.0016(8)
C21 0.0161(10) 0.0143(10) 0.0245(11) -0.0001(8) 0.0005(8) -0.0010(8)
C22 0.0139(9) 0.0119(9) 0.0164(10) -0.0014(8) 0.0000(8) 0.0032(7)
C23 0.0170(10) 0.0101(9) 0.0166(10) 0.0011(8) -0.0006(8) 0.0000(7)
C24 0.0206(10) 0.0134(10) 0.0219(11) 0.0029(8) -0.0006(9) -0.0019(8)
C25 0.0178(10) 0.0127(9) 0.0126(10) -0.0031(7) -0.0014(8) 0.0008(8)
C26 0.0226(11) 0.0138(10) 0.0157(10) -0.0013(8) -0.0046(8) 0.0016(8)
C27 0.0242(11) 0.0151(10) 0.0219(11) -0.0021(8) -0.0080(9) 0.0062(8)
C28 0.0144(10) 0.0201(11) 0.0269(12) -0.0043(9) -0.0039(9) 0.0040(8)
C29 0.0154(10) 0.0156(10) 0.0205(11) -0.0016(8) -0.0003(8) 0.0009(8)
C100 0.0188(11) 0.0250(11) 0.0180(11) 0.0013(9) -0.0032(9) 0.0003(9)
C101 0.0244(12) 0.0471(15) 0.0232(13) 0.0089(11) 0.0042(10) -0.0030(11)
C200 0.0415(17) 0.090(3) 0.0278(15) -0.0246(15) 0.0128(13) -0.0365(18)
C201 0.0233(12) 0.0347(13) 0.0283(13) -0.0087(10) 0.0004(10) 0.0053(10)
C202 0.0370(14) 0.0442(16) 0.0232(13) 0.0033(11) -0.0001(11) -0.0062(12)
C203 0.080(2) 0.056(2) 0.0451(19) 0.0125(15) -0.0098(17) -0.0343(19)
C204 0.0498(19) 0.0378(16) 0.0421(17) -0.0157(13) 0.0173(15) -0.0237(14)
C205 0.072(2) 0.0384(16) 0.0493(19) -0.0085(14) -0.0054(17) -0.0181(16)
N1 0.0127(8) 0.0132(8) 0.0146(8) 0.0025(6) -0.0011(6) 0.0010(6)
N2 0.0131(8) 0.0127(8) 0.0147(9) 0.0001(6) -0.0001(7) -0.0028(6)
N3 0.0123(8) 0.0112(8) 0.0132(8) 0.0014(6) -0.0034(6) 0.0000(6)
N4 0.0128(8) 0.0128(8) 0.0158(9) -0.0012(7) -0.0006(7) 0.0034(6)
N5 0.0142(8) 0.0128(8) 0.0134(8) -0.0034(6) -0.0008(6) 0.0006(6)
N6 0.0156(9) 0.0149(8) 0.0170(9) 0.0003(7) -0.0027(7) 0.0007(7)
N100 0.0543(16) 0.0533(16) 0.0369(14) -0.0102(12) 0.0077(12) -0.0101(13)
N101 0.0442(16) 0.0448(15) 0.0699(19) -0.0221(14) 0.0162(14) -0.0208(13)
O1 0.0424(11) 0.0171(8) 0.0596(13) -0.0021(8) -0.0265(9) 0.0028(7)
O2 0.0353(9) 0.0185(8) 0.0347(10) 0.0060(7) -0.0032(8) -0.0037(7)
O3 0.0288(9) 0.0389(10) 0.0172(8) -0.0018(7) -0.0041(7) -0.0050(7)
O4 0.0509(12) 0.0239(9) 0.0671(14) 0.0012(9) -0.0081(10) 0.0008(9)
O5 0.0531(13) 0.0558(13) 0.0430(12) -0.0214(10) -0.0274(10) 0.0207(10)
O6 0.0187(9) 0.0679(14) 0.0462(12) 0.0090(10) 0.0054(8) 0.0038(9)
F1 0.1078(18) 0.161(2) 0.0313(10) -0.0120(12) 0.0202(11) -0.1098(19)
F2 0.0749(14) 0.134(2) 0.0274(9) -0.0342(11) 0.0190(9) -0.0612(14)
F3 0.0331(11) 0.166(3) 0.121(2) -0.078(2) 0.0209(12) 0.0158(14)
F4 0.0412(10) 0.0914(14) 0.0412(10) 0.0041(9) 0.0190(8) 0.0299(10)
F5 0.0518(10) 0.0302(9) 0.0887(15) 0.0020(9) -0.0174(10) 0.0135(8)
F6 0.0279(8) 0.0722(12) 0.0406(9) -0.0191(8) -0.0132(7) 0.0161(8)
S1 0.0182(3) 0.0172(3) 0.0156(3) 0.00001(19) -0.0001(2) -0.00101(19)
S2 0.0198(3) 0.0228(3) 0.0262(3) -0.0051(2) -0.0024(2) 0.0038(2)
Fe1 0.01191(15) 0.01029(15) 0.01220(15) -0.00006(10) -0.00054(11) 0.00045(10)

loop_
_atom_type_symbol
_atom_type_description
_atom_type_scat_dispersion_real
_atom_type_scat_dispersion_imag
_atom_type_scat_source
C C 0.0033 0.0016 'International Tables Vol C Tables 4.2.6.8 and 6.1.1.4'
H H 0.0000 0.0000 'International Tables Vol C Tables 4.2.6.8 and 6.1.1.4'
N N 0.0061 0.0033 'International Tables Vol C Tables 4.2.6.8 and 6.1.1.4'
O O 0.0106 0.0060 'International Tables Vol C Tables 4.2.6.8 and 6.1.1.4'
F F 0.0171 0.0103 'International Tables Vol C Tables 4.2.6.8 and 6.1.1.4'
S S 0.1246 0.1234 'International Tables Vol C Tables 4.2.6.8 and 6.1.1.4'
Fe Fe 0.3463 0.8444 'International Tables Vol C Tables 4.2.6.8 and 6.1.1.4'

loop_
_geom_angle_atom_site_label_1
_geom_angle_atom_site_label_2
_geom_angle_atom_site_label_3
_geom_angle
N1 C1 C2 123.9(2)
N1 C1 H1 118.0
C2 C1 H1 118.0
C1 C2 C3 118.7(2)
C1 C2 H2 120.7
C3 C2 H2 120.7
C2 C3 C4 118.4(2)
C2 C3 H3 120.8
C4 C3 H3 120.8
C3 C4 C5 120.2(2)
C3 C4 H4 119.9
C5 C4 H4 119.9
N1 C5 C4 121.77(18)
N1 C5 C6 116.73(17)
C4 C5 C6 121.49(18)
C13 C6 C7 110.78(17)
C13 C6 C8 109.62(16)
C7 C6 C8 110.55(16)
C13 C6 C5 107.85(15)
C7 C6 C5 110.11(16)
C8 C6 C5 107.86(16)
C6 C7 H7A 109.5
C6 C7 H7B 109.5
H7A C7 H7B 109.5
C6 C7 H7C 109.5
H7A C7 H7C 109.5
H7B C7 H7C 109.5
N2 C8 C9 121.27(19)
N2 C8 C6 116.42(17)
C9 C8 C6 122.27(18)
C10 C9 C8 120.3(2)
C10 C9 H9 119.9
C8 C9 H9 119.9
C11 C10 C9 118.37(19)
C11 C10 H10 120.8
C9 C10 H10 120.8
C10 C11 C12 118.8(2)
C10 C11 H11 120.6
C12 C11 H11 120.6
N2 C12 C11 123.7(2)
N2 C12 H12 118.2
C11 C12 H12 118.2
N3 C13 C14 121.74(18)
N3 C13 C6 117.36(17)
C14 C13 C6 120.88(18)
C15 C14 C13 119.70(19)
C15 C14 H14 120.1
C13 C14 H14 120.1
C14 C15 C16 118.81(19)
C14 C15 H15 120.6
C16 C15 H15 120.6
C15 C16 C17 119.36(19)
C15 C16 H16 120.3
C17 C16 H16 120.3
N3 C17 C16 121.94(18)
N3 C17 C23 116.70(17)
C16 C17 C23 121.34(18)
N4 C18 C19 123.6(2)
N4 C18 H18 118.2
C19 C18 H18 118.2
C18 C19 C20 118.6(2)
C18 C19 H19 120.7
C20 C19 H19 120.7
C19 C20 C21 118.42(19)
C19 C20 H20 120.8
C21 C20 H20 120.8
C20 C21 C22 120.28(19)
C20 C21 H21 119.9
C22 C21 H21 119.9
N4 C22 C21 121.21(19)
N4 C22 C23 116.94(17)
C21 C22 C23 121.68(18)
C17 C23 C24 110.44(17)
C17 C23 C25 108.33(16)
C24 C23 C25 110.57(16)
C17 C23 C22 110.51(16)
C24 C23 C22 110.05(16)
C25 C23 C22 106.87(16)
C23 C24 H24A 109.5
C23 C24 H24B 109.5
H24A C24 H24B 109.5
C23 C24 H24C 109.5
H24A C24 H24C 109.5
H24B C24 H24C 109.5
N5 C25 C26 121.76(18)
N5 C25 C23 116.89(17)
C26 C25 C23 121.34(18)
C27 C26 C25 119.9(2)
C27 C26 H26 120.1
C25 C26 H26 120.1
C28 C27 C26 118.45(19)
C28 C27 H27 120.8
C26 C27 H27 120.8
C29 C28 C27 118.78(19)
C29 C28 H28 120.6
C27 C28 H28 120.6
N5 C29 C28 123.49(19)
N5 C29 H29 118.3
C28 C29 H29 118.3
N6 C100 C101 178.0(2)
C100 C101 H10A 109.5
C100 C101 H10B 109.5
H10A C101 H10B 109.5
C100 C101 H10C 109.5
H10A C101 H10C 109.5
H10B C101 H10C 109.5
F3 C200 F1 107.6(3)
F3 C200 F2 108.4(3)
F1 C200 F2 107.4(3)
F3 C200 S1 111.1(3)
F1 C200 S1 110.8(2)
F2 C200 S1 111.4(2)
F4 C201 F6 107.5(2)
F4 C201 F5 106.9(2)
F6 C201 F5 105.9(2)
F4 C201 S2 112.13(18)
F6 C201 S2 112.23(16)
F5 C201 S2 111.88(17)
N100 C202 C203 177.9(3)
C202 C203 H20D 109.5
C202 C203 H20E 109.5
H20D C203 H20E 109.5
C202 C203 H20F 109.5
H20D C203 H20F 109.5
H20E C203 H20F 109.5
N101 C204 C205 179.1(3)
C204 C205 H20A 109.5
C204 C205 H20B 109.5
H20A C205 H20B 109.5
C204 C205 H20C 109.5
H20A C205 H20C 109.5
H20B C205 H20C 109.5
C1 N1 C5 117.02(17)
C1 N1 Fe1 122.67(14)
C5 N1 Fe1 120.21(13)
C12 N2 C8 117.35(17)
C12 N2 Fe1 121.93(14)
C8 N2 Fe1 120.69(14)
C17 N3 C13 118.30(17)
C17 N3 Fe1 120.76(13)
C13 N3 Fe1 120.75(13)
C18 N4 C22 117.50(17)
C18 N4 Fe1 123.39(14)
C22 N4 Fe1 119.10(13)
C25 N5 C29 117.39(17)
C25 N5 Fe1 119.81(13)
C29 N5 Fe1 122.73(14)
C100 N6 Fe1 174.99(17)
O2 S1 O1 114.26(10)
O2 S1 O3 115.92(10)
O1 S1 O3 114.33(10)
O2 S1 C200 103.80(13)
O1 S1 C200 103.39(16)
O3 S1 C200 102.87(12)
O5 S2 O4 116.31(14)
O5 S2 O6 115.31(14)
O4 S2 O6 114.26(13)
O5 S2 C201 103.64(11)
O4 S2 C201 102.15(12)
O6 S2 C201 102.36(12)
N6 Fe1 N3 177.25(7)
N6 Fe1 N2 89.81(7)
N3 Fe1 N2 89.04(7)
N6 Fe1 N5 91.24(7)
N3 Fe1 N5 90.02(7)
N2 Fe1 N5 177.35(7)
N6 Fe1 N4 92.15(7)
N3 Fe1 N4 90.44(7)
N2 Fe1 N4 95.11(7)
N5 Fe1 N4 82.43(7)
N6 Fe1 N1 89.24(7)
N3 Fe1 N1 88.17(7)
N2 Fe1 N1 84.41(7)
N5 Fe1 N1 98.04(7)
N4 Fe1 N1 178.53(7)

loop_
_geom_bond_atom_site_label_1
_geom_bond_atom_site_label_2
_geom_bond_distance
C1 N1 1.352(3)
C1 C2 1.380(3)
C1 H1 0.9500
C2 C3 1.382(3)
C2 H2 0.9500
C3 C4 1.382(3)
C3 H3 0.9500
C4 C5 1.390(3)
C4 H4 0.9500
C5 N1 1.356(3)
C5 C6 1.539(3)
C6 C13 1.527(3)
C6 C7 1.535(3)
C6 C8 1.535(3)
C7 H7A 0.9800
C7 H7B 0.9800
C7 H7C 0.9800
C8 N2 1.355(3)
C8 C9 1.390(3)
C9 C10 1.382(3)
C9 H9 0.9500
C10 C11 1.376(3)
C10 H10 0.9500
C11 C12 1.379(3)
C11 H11 0.9500
C12 N2 1.347(3)
C12 H12 0.9500
C13 N3 1.356(3)
C13 C14 1.388(3)
C14 C15 1.379(3)
C14 H14 0.9500
C15 C16 1.383(3)
C15 H15 0.9500
C16 C17 1.390(3)
C16 H16 0.9500
C17 N3 1.355(3)
C17 C23 1.527(3)
C18 N4 1.350(3)
C18 C19 1.380(3)
C18 H18 0.9500
C19 C20 1.381(3)
C19 H19 0.9500
C20 C21 1.383(3)
C20 H20 0.9500
C21 C22 1.392(3)
C21 H21 0.9500
C22 N4 1.352(3)
C22 C23 1.544(3)
C23 C24 1.534(3)
C23 C25 1.539(3)
C24 H24A 0.9800
C24 H24B 0.9800
C24 H24C 0.9800
C25 N5 1.352(3)
C25 C26 1.390(3)
C26 C27 1.385(3)
C26 H26 0.9500
C27 C28 1.384(3)
C27 H27 0.9500
C28 C29 1.378(3)
C28 H28 0.9500
C29 N5 1.353(3)
C29 H29 0.9500
C100 N6 1.147(3)
C100 C101 1.458(3)
C101 H10A 0.9800
C101 H10B 0.9800
C101 H10C 0.9800
C200 F3 1.323(5)
C200 F1 1.324(4)
C200 F2 1.339(3)
C200 S1 1.807(3)
C201 F4 1.321(3)
C201 F6 1.327(3)
C201 F5 1.336(3)
C201 S2 1.823(2)
C202 N100 1.134(4)
C202 C203 1.441(4)
C203 H20D 0.9800
C203 H20E 0.9800
C203 H20F 0.9800
C204 N101 1.138(4)
C204 C205 1.455(5)
C205 H20A 0.9800
C205 H20B 0.9800
C205 H20C 0.9800
N1 Fe1 2.0205(17)
N2 Fe1 1.9980(17)
N3 Fe1 1.9694(17)
N4 Fe1 2.0116(17)
N5 Fe1 2.0109(17)
N6 Fe1 1.9398(18)
O1 S1 1.4352(17)
O2 S1 1.4339(16)
O3 S1 1.4422(16)
O4 S2 1.425(2)
O5 S2 1.420(2)
O6 S2 1.436(2)
